data_4125064
loop_
_publ_author_name
'Wang, Tongdao'
'Kehr, Gerald'
'Liu, Lei'
'Grimme, Stefan'
'Daniliuc, Constantin G.'
'Erker, Gerhard'

_publ_section_title
;
 Selective Oxidation of an Active Intramolecular Amine/Borane Frustrated
 Lewis Pair with Dioxygen.
;
_journal_issue 13
_journal_name_full 'Journal of the American Chemical Society'
_journal_page_first 4302
_journal_page_last 4305
_journal_paper_doi 10.1021/jacs.6b00325
_journal_volume 138
_journal_year 2016
_chemical_formula_sum 'C24 H26 B F10 N O'
_chemical_formula_weight 545.27
_chemical_name_systematic
; 
 ? 
;
_space_group_IT_number 2
_symmetry_cell_setting triclinic
_symmetry_space_group_name_Hall '-P 1'
_symmetry_space_group_name_H-M 'P -1'
_atom_sites_solution_hydrogens geom
_atom_sites_solution_primary direct
_atom_sites_solution_secondary difmap
_audit_creation_method SHELXL-97
_cell_angle_alpha 111.608(1)
_cell_angle_beta 90.925(1)
_cell_angle_gamma 116.464(1)
_cell_formula_units_Z 2
_cell_length_a 10.9865(2)
_cell_length_b 11.3039(2)
_cell_length_c 12.1268(3)
_cell_measurement_reflns_used 3009
_cell_measurement_temperature 223(2)
_cell_measurement_theta_max 28.28
_cell_measurement_theta_min 4.08
_cell_volume 1223.73(5)
_computing_cell_refinement 'Collect (Nonius B.V., 1998)'
_computing_data_collection 'Collect (Nonius B.V., 1998)'
_computing_data_reduction 'Denzo-SMN (Otwinowski & Minor, 1997)'
_computing_molecular_graphics 'XP (BrukerAXS, 2000)'
_computing_publication_material 'SHELXL-97 (Sheldrick, 1997)'
_computing_structure_refinement 'SHELXL-97 (Sheldrick, 1997)'
_computing_structure_solution 'SHELXS-97 (Sheldrick, 1990)'
_diffrn_ambient_temperature 223(2)
_diffrn_measured_fraction_theta_full 0.989
_diffrn_measured_fraction_theta_max 0.989
_diffrn_measurement_device_type 'Nonius KappaCCD APEXII'
_diffrn_measurement_method '\w and \f scans'
_diffrn_radiation_monochromator 'Montel mirror'
_diffrn_radiation_source 'rotating anode Nonius FR591'
_diffrn_radiation_type MoK\a
_diffrn_radiation_wavelength 0.71073
_diffrn_reflns_av_R_equivalents 0.0038
_diffrn_reflns_av_sigmaI/netI 0.0318
_diffrn_reflns_limit_h_max 13
_diffrn_reflns_limit_h_min 0
_diffrn_reflns_limit_k_max 12
_diffrn_reflns_limit_k_min -13
_diffrn_reflns_limit_l_max 14
_diffrn_reflns_limit_l_min -14
_diffrn_reflns_number 10963
_diffrn_reflns_theta_full 25.00
_diffrn_reflns_theta_max 25.00
_diffrn_reflns_theta_min 4.15
_exptl_absorpt_coefficient_mu 0.142
_exptl_absorpt_correction_T_max 0.9860
_exptl_absorpt_correction_T_min 0.9750
_exptl_absorpt_correction_type multi-scan
_exptl_absorpt_process_details 'Denzo (Otwinowski, Borek, Majewski & Minor, 2003)'
_exptl_crystal_colour colourless
_exptl_crystal_density_diffrn 1.480
_exptl_crystal_density_method 'not measured'
_exptl_crystal_description prism
_exptl_crystal_F_000 560
_exptl_crystal_size_max 0.18
_exptl_crystal_size_mid 0.12
_exptl_crystal_size_min 0.10
_refine_diff_density_max 0.248
_refine_diff_density_min -0.264
_refine_diff_density_rms 0.046
_refine_ls_extinction_method none
_refine_ls_goodness_of_fit_ref 1.017
_refine_ls_hydrogen_treatment mixed
_refine_ls_matrix_type full
_refine_ls_number_parameters 346
_refine_ls_number_reflns 4257
_refine_ls_number_restraints 0
_refine_ls_restrained_S_all 1.017
_refine_ls_R_factor_all 0.0630
_refine_ls_R_factor_gt 0.0500
_refine_ls_shift/su_max 0.000
_refine_ls_shift/su_mean 0.000
_refine_ls_structure_factor_coef Fsqd
_refine_ls_weighting_details 'calc w=1/[\s^2^(Fo^2^)+(0.0361P)^2^+1.3220P] where P=(Fo^2^+2Fc^2^)/3'
_refine_ls_weighting_scheme calc
_refine_ls_wR_factor_gt 0.1099
_refine_ls_wR_factor_ref 0.1211
_reflns_number_gt 3478
_reflns_number_total 4257
_reflns_threshold_expression >2sigma(I)
_cod_data_source_file ja6b00325_si_002.cif
_cod_data_source_block erk8132
_cod_original_cell_volume 1223.72(4)
_cod_original_sg_symbol_H-M P-1
_cod_database_code 4125064

loop_
_symmetry_equiv_pos_as_xyz
'x, y, z'
'-x, -y, -z'

loop_
_atom_site_label
_atom_site_type_symbol
_atom_site_fract_x
_atom_site_fract_y
_atom_site_fract_z
_atom_site_U_iso_or_equiv
_atom_site_adp_type
_atom_site_occupancy
_atom_site_symmetry_multiplicity
_atom_site_calc_flag
_atom_site_refinement_flags
O1 O 0.34780(17) 0.81576(16) 0.27651(15) 0.0301(4) Uani 1 1 d .
H02 H 0.424(4) 0.871(4) 0.327(3) 0.068(10) Uiso 1 1 d .
N1 N 0.17690(19) 0.89327(19) 0.19529(16) 0.0270(4) Uani 1 1 d .
H01 H 0.241(2) 0.879(2) 0.229(2) 0.029(6) Uiso 1 1 d .
C1 C 0.0430(2) 0.7497(2) 0.1501(2) 0.0301(5) Uani 1 1 d .
H1A H 0.0278 0.7013 0.0615 0.036 Uiso 1 1 calc R
H1B H -0.0340 0.7702 0.1680 0.036 Uiso 1 1 calc R
C2 C 0.0358(2) 0.6437(2) 0.2022(2) 0.0320(5) Uani 1 1 d .
H2A H -0.0603 0.5638 0.1767 0.038 Uiso 1 1 calc R
H2B H 0.0561 0.6943 0.2909 0.038 Uiso 1 1 calc R
C3 C 0.1325(2) 0.5766(2) 0.1682(2) 0.0301(5) Uani 1 1 d .
H3A H 0.1499 0.5715 0.0880 0.036 Uiso 1 1 calc R
H3B H 0.0834 0.4766 0.1612 0.036 Uiso 1 1 calc R
C11 C 0.2399(2) 0.9312(3) 0.0912(2) 0.0359(5) Uani 1 1 d .
C12 C 0.3783(3) 1.0712(3) 0.1498(3) 0.0477(7) Uani 1 1 d .
H12A H 0.4441 1.0503 0.1836 0.057 Uiso 1 1 calc R
H12B H 0.4152 1.1021 0.0863 0.057 Uiso 1 1 calc R
C13 C 0.3728(3) 1.1965(3) 0.2493(3) 0.0574(8) Uani 1 1 d .
H13A H 0.3145 1.2255 0.2157 0.069 Uiso 1 1 calc R
H13B H 0.4667 1.2803 0.2842 0.069 Uiso 1 1 calc R
C14 C 0.3129(3) 1.1496(3) 0.3468(3) 0.0494(7) Uani 1 1 d .
H14A H 0.3087 1.2309 0.4106 0.059 Uiso 1 1 calc R
H14B H 0.3761 1.1280 0.3835 0.059 Uiso 1 1 calc R
C15 C 0.1681(3) 1.0169(2) 0.3010(2) 0.0372(6) Uani 1 1 d .
C16 C 0.2695(3) 0.8095(3) 0.0129(2) 0.0460(6) Uani 1 1 d .
H16A H 0.3221 0.8375 -0.0450 0.069 Uiso 1 1 calc R
H16B H 0.1821 0.7208 -0.0304 0.069 Uiso 1 1 calc R
H16C H 0.3229 0.7932 0.0646 0.069 Uiso 1 1 calc R
C17 C 0.1413(3) 0.9430(3) 0.0106(3) 0.0508(7) Uani 1 1 d .
H17A H 0.1716 0.9381 -0.0649 0.076 Uiso 1 1 calc R
H17B H 0.1422 1.0351 0.0523 0.076 Uiso 1 1 calc R
H17C H 0.0476 0.8635 -0.0068 0.076 Uiso 1 1 calc R
C18 C 0.0590(3) 1.0524(3) 0.2632(3) 0.0556(8) Uani 1 1 d .
H18A H 0.0378 1.1076 0.3352 0.083 Uiso 1 1 calc R
H18B H -0.0252 0.9626 0.2140 0.083 Uiso 1 1 calc R
H18C H 0.0953 1.1094 0.2166 0.083 Uiso 1 1 calc R
C19 C 0.1303(3) 0.9682(3) 0.4033(2) 0.0462(6) Uani 1 1 d .
H19A H 0.1895 0.9304 0.4184 0.069 Uiso 1 1 calc R
H19B H 0.0336 0.8927 0.3800 0.069 Uiso 1 1 calc R
H19C H 0.1437 1.0506 0.4765 0.069 Uiso 1 1 calc R
B1 B 0.2816(3) 0.6623(3) 0.2623(2) 0.0281(5) Uani 1 1 d .
C21 C 0.2569(2) 0.6509(2) 0.3949(2) 0.0291(5) Uani 1 1 d .
F22 F 0.14762(18) 0.39329(14) 0.29852(14) 0.0515(4) Uani 1 1 d .
C22 C 0.1879(3) 0.5169(2) 0.4006(2) 0.0368(5) Uani 1 1 d .
F23 F 0.0868(2) 0.36322(18) 0.50111(17) 0.0735(6) Uani 1 1 d .
C23 C 0.1561(3) 0.4979(3) 0.5043(3) 0.0467(6) Uani 1 1 d .
F24 F 0.1608(2) 0.6019(2) 0.71323(15) 0.0763(6) Uani 1 1 d .
C24 C 0.1938(3) 0.6176(3) 0.6114(2) 0.0479(7) Uani 1 1 d .
F25 F 0.30230(18) 0.87158(17) 0.71792(13) 0.0602(5) Uani 1 1 d .
C25 C 0.2647(3) 0.7532(3) 0.6131(2) 0.0412(6) Uani 1 1 d .
F26 F 0.37115(15) 0.90602(14) 0.52058(12) 0.0454(4) Uani 1 1 d .
C26 C 0.2961(2) 0.7668(2) 0.5073(2) 0.0323(5) Uani 1 1 d .
C31 C 0.3867(2) 0.5926(2) 0.21485(19) 0.0285(5) Uani 1 1 d .
F32 F 0.57334(14) 0.79972(15) 0.37079(13) 0.0486(4) Uani 1 1 d .
C32 C 0.5253(2) 0.6692(2) 0.2741(2) 0.0345(5) Uani 1 1 d .
F33 F 0.75520(16) 0.7054(2) 0.30522(17) 0.0709(6) Uani 1 1 d .
C33 C 0.6220(2) 0.6232(3) 0.2433(2) 0.0424(6) Uani 1 1 d .
F34 F 0.67209(17) 0.44329(19) 0.11449(17) 0.0653(5) Uani 1 1 d .
C34 C 0.5809(3) 0.4916(3) 0.1472(2) 0.0406(6) Uani 1 1 d .
F35 F 0.40310(16) 0.27984(15) -0.00944(13) 0.0487(4) Uani 1 1 d .
C35 C 0.4451(2) 0.4091(2) 0.0852(2) 0.0339(5) Uani 1 1 d .
F36 F 0.22054(14) 0.36949(14) 0.05222(14) 0.0470(4) Uani 1 1 d .
C36 C 0.3520(2) 0.4602(2) 0.1195(2) 0.0310(5) Uani 1 1 d .

loop_
_atom_site_aniso_label
_atom_site_aniso_U_11
_atom_site_aniso_U_22
_atom_site_aniso_U_33
_atom_site_aniso_U_23
_atom_site_aniso_U_13
_atom_site_aniso_U_12
O1 0.0280(8) 0.0247(8) 0.0340(9) 0.0122(7) 0.0011(7) 0.0101(7)
N1 0.0279(10) 0.0267(9) 0.0300(10) 0.0131(8) 0.0047(8) 0.0152(8)
C1 0.0268(11) 0.0275(11) 0.0315(12) 0.0082(9) 0.0009(9) 0.0130(9)
C2 0.0252(11) 0.0277(11) 0.0391(13) 0.0131(10) 0.0040(9) 0.0106(9)
C3 0.0298(12) 0.0232(11) 0.0351(12) 0.0108(9) 0.0039(9) 0.0123(9)
C11 0.0378(13) 0.0413(13) 0.0375(13) 0.0241(11) 0.0096(10) 0.0203(11)
C12 0.0432(15) 0.0510(16) 0.0598(17) 0.0380(14) 0.0145(13) 0.0197(13)
C13 0.0500(17) 0.0332(14) 0.077(2) 0.0257(14) 0.0043(15) 0.0089(12)
C14 0.0522(16) 0.0286(13) 0.0508(16) 0.0069(12) 0.0021(13) 0.0146(12)
C15 0.0409(14) 0.0287(12) 0.0377(13) 0.0058(10) 0.0065(11) 0.0201(11)
C16 0.0530(16) 0.0611(17) 0.0367(14) 0.0246(13) 0.0194(12) 0.0342(14)
C17 0.0554(17) 0.0630(18) 0.0502(16) 0.0352(15) 0.0080(13) 0.0326(15)
C18 0.0570(18) 0.0453(15) 0.070(2) 0.0140(14) 0.0091(15) 0.0373(14)
C19 0.0467(15) 0.0452(15) 0.0365(14) 0.0058(12) 0.0124(12) 0.0231(12)
B1 0.0289(13) 0.0248(12) 0.0293(13) 0.0111(10) 0.0044(10) 0.0123(10)
C21 0.0283(11) 0.0297(11) 0.0313(12) 0.0126(10) 0.0047(9) 0.0158(10)
F22 0.0797(11) 0.0274(7) 0.0442(9) 0.0139(7) 0.0171(8) 0.0241(7)
C22 0.0449(14) 0.0315(12) 0.0348(13) 0.0139(11) 0.0088(11) 0.0192(11)
F23 0.1085(15) 0.0453(9) 0.0674(12) 0.0391(9) 0.0289(11) 0.0252(10)
C23 0.0549(17) 0.0385(14) 0.0498(16) 0.0275(13) 0.0137(13) 0.0178(13)
F24 0.1028(15) 0.0756(12) 0.0418(10) 0.0360(9) 0.0245(10) 0.0270(11)
C24 0.0551(17) 0.0546(17) 0.0355(14) 0.0257(13) 0.0145(12) 0.0224(14)
F25 0.0742(11) 0.0532(10) 0.0282(8) 0.0052(7) 0.0050(7) 0.0208(9)
C25 0.0431(14) 0.0420(14) 0.0280(12) 0.0089(11) 0.0019(10) 0.0171(12)
F26 0.0529(9) 0.0270(7) 0.0349(8) 0.0081(6) 0.0008(6) 0.0066(6)
C26 0.0285(12) 0.0296(12) 0.0335(13) 0.0135(10) 0.0017(9) 0.0099(10)
C31 0.0296(11) 0.0289(11) 0.0274(11) 0.0131(9) 0.0046(9) 0.0136(9)
F32 0.0375(8) 0.0420(8) 0.0446(9) -0.0035(7) -0.0079(6) 0.0198(7)
C32 0.0352(13) 0.0330(12) 0.0319(12) 0.0092(10) 0.0039(10) 0.0175(10)
F33 0.0327(8) 0.0717(11) 0.0789(13) -0.0004(10) -0.0073(8) 0.0279(8)
C33 0.0275(12) 0.0463(14) 0.0468(15) 0.0135(12) 0.0023(11) 0.0177(11)
F34 0.0517(10) 0.0725(11) 0.0756(12) 0.0138(10) 0.0165(9) 0.0469(9)
C34 0.0407(14) 0.0483(15) 0.0448(15) 0.0192(12) 0.0141(11) 0.0313(12)
F35 0.0600(10) 0.0384(8) 0.0452(9) 0.0063(7) 0.0107(7) 0.0311(7)
C35 0.0428(14) 0.0307(12) 0.0311(12) 0.0127(10) 0.0100(10) 0.0203(11)
F36 0.0358(8) 0.0345(7) 0.0493(9) -0.0020(6) -0.0062(6) 0.0162(6)
C36 0.0288(12) 0.0314(12) 0.0319(12) 0.0130(10) 0.0036(9) 0.0143(10)

loop_
_atom_type_symbol
_atom_type_description
_atom_type_scat_dispersion_real
_atom_type_scat_dispersion_imag
_atom_type_scat_source
C C 0.0033 0.0016 'International Tables Vol C Tables 4.2.6.8 and 6.1.1.4'
H H 0.0000 0.0000 'International Tables Vol C Tables 4.2.6.8 and 6.1.1.4'
B B 0.0013 0.0007 'International Tables Vol C Tables 4.2.6.8 and 6.1.1.4'
N N 0.0061 0.0033 'International Tables Vol C Tables 4.2.6.8 and 6.1.1.4'
O O 0.0106 0.0060 'International Tables Vol C Tables 4.2.6.8 and 6.1.1.4'
F F 0.0171 0.0103 'International Tables Vol C Tables 4.2.6.8 and 6.1.1.4'

loop_
_geom_angle_atom_site_label_1
_geom_angle_atom_site_label_2
_geom_angle_atom_site_label_3
_geom_angle
B1 O1 H02 114(2)
C1 N1 C15 112.66(17)
C1 N1 C11 113.32(17)
C15 N1 C11 116.27(17)
C1 N1 H01 105.3(14)
C15 N1 H01 104.8(14)
C11 N1 H01 102.9(14)
N1 C1 C2 116.35(18)
N1 C1 H1A 108.2
C2 C1 H1A 108.2
N1 C1 H1B 108.2
C2 C1 H1B 108.2
H1A C1 H1B 107.4
C1 C2 C3 117.64(19)
C1 C2 H2A 107.9
C3 C2 H2A 107.9
C1 C2 H2B 107.9
C3 C2 H2B 107.9
H2A C2 H2B 107.2
C2 C3 B1 115.75(18)
C2 C3 H3A 108.3
B1 C3 H3A 108.3
C2 C3 H3B 108.3
B1 C3 H3B 108.3
H3A C3 H3B 107.4
C12 C11 C17 112.3(2)
C12 C11 C16 108.1(2)
C17 C11 C16 108.7(2)
C12 C11 N1 107.27(19)
C17 C11 N1 112.6(2)
C16 C11 N1 107.71(18)
C13 C12 C11 115.4(2)
C13 C12 H12A 108.4
C11 C12 H12A 108.4
C13 C12 H12B 108.4
C11 C12 H12B 108.4
H12A C12 H12B 107.5
C12 C13 C14 109.2(2)
C12 C13 H13A 109.8
C14 C13 H13A 109.8
C12 C13 H13B 109.8
C14 C13 H13B 109.8
H13A C13 H13B 108.3
C13 C14 C15 114.0(2)
C13 C14 H14A 108.7
C15 C14 H14A 108.7
C13 C14 H14B 108.7
C15 C14 H14B 108.7
H14A C14 H14B 107.6
C14 C15 C19 108.3(2)
C14 C15 C18 111.3(2)
C19 C15 C18 109.1(2)
C14 C15 N1 107.29(19)
C19 C15 N1 107.91(18)
C18 C15 N1 112.8(2)
C11 C16 H16A 109.5
C11 C16 H16B 109.5
H16A C16 H16B 109.5
C11 C16 H16C 109.5
H16A C16 H16C 109.5
H16B C16 H16C 109.5
C11 C17 H17A 109.5
C11 C17 H17B 109.5
H17A C17 H17B 109.5
C11 C17 H17C 109.5
H17A C17 H17C 109.5
H17B C17 H17C 109.5
C15 C18 H18A 109.5
C15 C18 H18B 109.5
H18A C18 H18B 109.5
C15 C18 H18C 109.5
H18A C18 H18C 109.5
H18B C18 H18C 109.5
C15 C19 H19A 109.5
C15 C19 H19B 109.5
H19A C19 H19B 109.5
C15 C19 H19C 109.5
H19A C19 H19C 109.5
H19B C19 H19C 109.5
O1 B1 C3 106.32(18)
O1 B1 C31 109.83(18)
C3 B1 C31 113.45(18)
O1 B1 C21 111.83(18)
C3 B1 C21 109.73(18)
C31 B1 C21 105.78(17)
C26 C21 C22 112.6(2)
C26 C21 B1 126.23(19)
C22 C21 B1 121.14(19)
F22 C22 C23 115.7(2)
F22 C22 C21 119.5(2)
C23 C22 C21 124.8(2)
F23 C23 C24 119.9(2)
F23 C23 C22 120.8(2)
C24 C23 C22 119.3(2)
F24 C24 C25 120.4(2)
F24 C24 C23 120.5(2)
C25 C24 C23 119.1(2)
F25 C25 C24 119.5(2)
F25 C25 C26 120.9(2)
C24 C25 C26 119.5(2)
F26 C26 C25 114.5(2)
F26 C26 C21 120.9(2)
C25 C26 C21 124.6(2)
C32 C31 C36 112.96(19)
C32 C31 B1 119.66(19)
C36 C31 B1 127.38(19)
F32 C32 C33 115.7(2)
F32 C32 C31 119.35(19)
C33 C32 C31 125.0(2)
F33 C33 C34 119.8(2)
F33 C33 C32 121.1(2)
C34 C33 C32 119.1(2)
F34 C34 C35 120.1(2)
F34 C34 C33 120.7(2)
C35 C34 C33 119.2(2)
F35 C35 C34 120.0(2)
F35 C35 C36 120.4(2)
C34 C35 C36 119.6(2)
F36 C36 C35 114.55(19)
F36 C36 C31 121.27(19)
C35 C36 C31 124.2(2)

loop_
_geom_bond_atom_site_label_1
_geom_bond_atom_site_label_2
_geom_bond_distance
O1 B1 1.490(3)
O1 H02 0.83(4)
N1 C1 1.513(3)
N1 C15 1.552(3)
N1 C11 1.555(3)
N1 H01 0.91(2)
C1 C2 1.521(3)
C1 H1A 0.9800
C1 H1B 0.9800
C2 C3 1.542(3)
C2 H2A 0.9800
C2 H2B 0.9800
C3 B1 1.623(3)
C3 H3A 0.9800
C3 H3B 0.9800
C11 C12 1.521(4)
C11 C17 1.530(3)
C11 C16 1.531(3)
C12 C13 1.512(4)
C12 H12A 0.9800
C12 H12B 0.9800
C13 C14 1.512(4)
C13 H13A 0.9800
C13 H13B 0.9800
C14 C15 1.524(3)
C14 H14A 0.9800
C14 H14B 0.9800
C15 C19 1.526(4)
C15 C18 1.535(4)
C16 H16A 0.9700
C16 H16B 0.9700
C16 H16C 0.9700
C17 H17A 0.9700
C17 H17B 0.9700
C17 H17C 0.9700
C18 H18A 0.9700
C18 H18B 0.9700
C18 H18C 0.9700
C19 H19A 0.9700
C19 H19B 0.9700
C19 H19C 0.9700
B1 C31 1.669(3)
B1 C21 1.676(3)
C21 C26 1.387(3)
C21 C22 1.389(3)
F22 C22 1.355(3)
C22 C23 1.378(4)
F23 C23 1.350(3)
C23 C24 1.370(4)
F24 C24 1.344(3)
C24 C25 1.367(4)
F25 C25 1.348(3)
C25 C26 1.378(3)
F26 C26 1.354(3)
C31 C32 1.384(3)
C31 C36 1.387(3)
F32 C32 1.357(3)
C32 C33 1.379(3)
F33 C33 1.345(3)
C33 C34 1.372(4)
F34 C34 1.342(3)
C34 C35 1.366(3)
F35 C35 1.346(3)
C35 C36 1.384(3)
F36 C36 1.352(3)

loop_
_geom_hbond_atom_site_label_D
_geom_hbond_atom_site_label_H
_geom_hbond_atom_site_label_A
_geom_hbond_distance_DH
_geom_hbond_distance_HA
_geom_hbond_distance_DA
_geom_hbond_angle_DHA
N1 H01 O1 0.91(2) 1.80(3) 2.703(2) 169(2)

loop_
_geom_torsion_atom_site_label_1
_geom_torsion_atom_site_label_2
_geom_torsion_atom_site_label_3
_geom_torsion_atom_site_label_4
_geom_torsion
C15 N1 C1 C2 -96.2(2)
C11 N1 C1 C2 129.2(2)
N1 C1 C2 C3 -67.3(3)
C1 C2 C3 B1 93.0(2)
C1 N1 C11 C12 -175.82(18)
C15 N1 C11 C12 51.3(2)
C1 N1 C11 C17 60.1(2)
C15 N1 C11 C17 -72.8(3)
C1 N1 C11 C16 -59.7(2)
C15 N1 C11 C16 167.43(19)
C17 C11 C12 C13 71.6(3)
C16 C11 C12 C13 -168.5(2)
N1 C11 C12 C13 -52.6(3)
C11 C12 C13 C14 56.9(3)
C12 C13 C14 C15 -57.9(3)
C13 C14 C15 C19 171.5(2)
C13 C14 C15 C18 -68.6(3)
C13 C14 C15 N1 55.3(3)
C1 N1 C15 C14 173.92(19)
C11 N1 C15 C14 -52.9(3)
C1 N1 C15 C19 57.4(2)
C11 N1 C15 C19 -169.40(19)
C1 N1 C15 C18 -63.2(3)
C11 N1 C15 C18 70.0(3)
C2 C3 B1 O1 -54.3(2)
C2 C3 B1 C31 -175.14(18)
C2 C3 B1 C21 66.8(2)
O1 B1 C21 C26 -2.4(3)
C3 B1 C21 C26 -120.1(2)
C31 B1 C21 C26 117.1(2)
O1 B1 C21 C22 175.6(2)
C3 B1 C21 C22 57.8(3)
C31 B1 C21 C22 -64.9(3)
C26 C21 C22 F22 -177.6(2)
B1 C21 C22 F22 4.2(3)
C26 C21 C22 C23 2.3(4)
B1 C21 C22 C23 -176.0(2)
F22 C22 C23 F23 -1.2(4)
C21 C22 C23 F23 179.0(2)
F22 C22 C23 C24 179.7(2)
C21 C22 C23 C24 -0.1(4)
F23 C23 C24 F24 -0.8(4)
C22 C23 C24 F24 178.3(3)
F23 C23 C24 C25 179.6(3)
C22 C23 C24 C25 -1.3(4)
F24 C24 C25 F25 0.4(4)
C23 C24 C25 F25 180.0(2)
F24 C24 C25 C26 -179.2(2)
C23 C24 C25 C26 0.4(4)
F25 C25 C26 F26 2.9(3)
C24 C25 C26 F26 -177.6(2)
F25 C25 C26 C21 -177.5(2)
C24 C25 C26 C21 2.1(4)
C22 C21 C26 F26 176.4(2)
B1 C21 C26 F26 -5.5(3)
C22 C21 C26 C25 -3.3(3)
B1 C21 C26 C25 174.8(2)
O1 B1 C31 C32 49.4(3)
C3 B1 C31 C32 168.2(2)
C21 B1 C31 C32 -71.4(2)
O1 B1 C31 C36 -131.2(2)
C3 B1 C31 C36 -12.4(3)
C21 B1 C31 C36 107.9(2)
C36 C31 C32 F32 -178.8(2)
B1 C31 C32 F32 0.6(3)
C36 C31 C32 C33 0.7(4)
B1 C31 C32 C33 -179.9(2)
F32 C32 C33 F33 -1.1(4)
C31 C32 C33 F33 179.4(2)
F32 C32 C33 C34 179.4(2)
C31 C32 C33 C34 -0.1(4)
F33 C33 C34 F34 0.4(4)
C32 C33 C34 F34 179.9(2)
F33 C33 C34 C35 179.9(2)
C32 C33 C34 C35 -0.6(4)
F34 C34 C35 F35 -0.6(4)
C33 C34 C35 F35 179.9(2)
F34 C34 C35 C36 -179.8(2)
C33 C34 C35 C36 0.7(4)
F35 C35 C36 F36 1.0(3)
C34 C35 C36 F36 -179.7(2)
F35 C35 C36 C31 -179.3(2)
C34 C35 C36 C31 -0.1(4)
C32 C31 C36 F36 179.1(2)
B1 C31 C36 F36 -0.3(3)
C32 C31 C36 C35 -0.6(3)
B1 C31 C36 C35 -179.9(2)
